data_7000384
loop_
_publ_author_name
'Allen, John J.'
'Barron, Andrew R.'

_publ_section_title
;
 Olefin coordination in copper(I) complexes of bis(2-pyridyl)amine
;
_journal_issue 5
_journal_name_full 'Dalton Transactions'
_journal_page_first 878
_journal_page_last 890
_journal_paper_doi 10.1039/b814829e
_journal_year 2009
_chemical_formula_moiety 'C18 H25 Cu N3, B F4'
_chemical_formula_sum 'C18 H25 B Cu F4 N3'
_chemical_formula_weight 433.76
_chemical_melting_point 396
_chemical_name_common
;(2,2'-dipyridylamine)(eta2-1-octene)copper(i)
tetrafluoroborate
;
_chemical_name_systematic '(2,2'-dipyridylamine)(\h2-1-octene)copper(I) tetrafluoroborate'
_space_group_IT_number 15
_symmetry_cell_setting monoclinic
_symmetry_Int_Tables_number 15
_symmetry_space_group_name_Hall '-C 2yc'
_symmetry_space_group_name_H-M 'C 1 2/c 1'
_atom_sites_solution_hydrogens geom
_atom_sites_solution_primary direct
_atom_sites_solution_secondary difmap
_audit_creation_method SHELXL-97
_cell_angle_alpha 90.00
_cell_angle_beta 108.98(3)
_cell_angle_gamma 90.00
_cell_formula_units_Z 8
_cell_length_a 17.770(4)
_cell_length_b 10.399(2)
_cell_length_c 23.290(5)
_cell_measurement_reflns_used 1049
_cell_measurement_temperature 298(2)
_cell_measurement_theta_max 14.59
_cell_measurement_theta_min 2.33
_cell_volume 4069.8(17)
_computing_cell_refinement 'SMART v5.630 (Bruker-AXS 2003)'
_computing_data_collection 'SMART v5.630 (Bruker-AXS 2003)'
_computing_data_reduction 'Bruker SAINT+ v6.45 (Bruker-AXS 2003)'
_computing_molecular_graphics 'SHELXTL v5.1'
_computing_publication_material 'SHELXTL v5.1'
_computing_structure_refinement 'SHELXTL v5.1'
_computing_structure_solution 'SHELXTL v5.1 (Bruker-AXS, 1998)'
_diffrn_ambient_pressure 101.33
_diffrn_ambient_temperature 298(2)
_diffrn_measured_fraction_theta_full 0.976
_diffrn_measured_fraction_theta_max 0.976
_diffrn_measurement_device_type 'Bruker P4'
_diffrn_measurement_method '\w scans'
_diffrn_radiation_monochromator graphite
_diffrn_radiation_probe x-ray
_diffrn_radiation_type MoK\a
_diffrn_radiation_wavelength 0.71073
_diffrn_reflns_av_R_equivalents 0.1494
_diffrn_reflns_av_sigmaI/netI 0.1616
_diffrn_reflns_limit_h_max 23
_diffrn_reflns_limit_h_min -23
_diffrn_reflns_limit_k_max 13
_diffrn_reflns_limit_k_min -13
_diffrn_reflns_limit_l_max 30
_diffrn_reflns_limit_l_min -30
_diffrn_reflns_number 24172
_diffrn_reflns_theta_full 28.25
_diffrn_reflns_theta_max 28.25
_diffrn_reflns_theta_min 1.85
_diffrn_source 'fine-focus sealed tube'
_diffrn_source_type 'Bruker SMART CCD'
_exptl_absorpt_coefficient_mu 1.115
_exptl_absorpt_correction_T_max 0.8595
_exptl_absorpt_correction_T_min 0.5400
_exptl_absorpt_correction_type multi-scan
_exptl_absorpt_process_details 'SADABS v2.10 (Bruker-AXS, 2003)'
_exptl_crystal_colour colorless
_exptl_crystal_density_diffrn 1.416
_exptl_crystal_density_method 'not measured'
_exptl_crystal_description plate
_exptl_crystal_F_000 1792
_exptl_crystal_recrystallization_method 'sat. soln in MeOH cooled to -12 deg. C for several days'
_exptl_crystal_size_max 0.63
_exptl_crystal_size_mid 0.41
_exptl_crystal_size_min 0.14
_refine_diff_density_max 0.413
_refine_diff_density_min -0.340
_refine_diff_density_rms 0.068
_refine_ls_extinction_method none
_refine_ls_goodness_of_fit_ref 1.050
_refine_ls_hydrogen_treatment constr
_refine_ls_matrix_type full
_refine_ls_number_parameters 245
_refine_ls_number_reflns 4921
_refine_ls_number_restraints 0
_refine_ls_restrained_S_all 1.050
_refine_ls_R_factor_all 0.2500
_refine_ls_R_factor_gt 0.0702
_refine_ls_shift/su_max 0.001
_refine_ls_shift/su_mean 0.000
_refine_ls_structure_factor_coef Fsqd
_refine_ls_weighting_details 'calc w=1/[\s^2^(Fo^2^)+(0.0671P)^2^+0.0000P] where P=(Fo^2^+2Fc^2^)/3'
_refine_ls_weighting_scheme calc
_refine_ls_wR_factor_gt 0.1501
_refine_ls_wR_factor_ref 0.2017
_reflns_number_gt 1475
_reflns_number_total 4921
_reflns_threshold_expression >2sigma(I)
_cod_data_source_file b814829e.txt
_cod_data_source_block dpa1o
_cod_original_cell_volume 4069.5(14)
_cod_original_sg_symbol_H-M 'C 2/c'
_cod_database_code 7000384

loop_
_symmetry_equiv_pos_as_xyz
'x, y, z'
'-x, y, -z+1/2'
'x+1/2, y+1/2, z'
'-x+1/2, y+1/2, -z+1/2'
'-x, -y, -z'
'x, -y, z-1/2'
'-x+1/2, -y+1/2, -z'
'x+1/2, -y+1/2, z-1/2'

loop_
_atom_site_label
_atom_site_type_symbol
_atom_site_fract_x
_atom_site_fract_y
_atom_site_fract_z
_atom_site_U_iso_or_equiv
_atom_site_adp_type
_atom_site_occupancy
_atom_site_symmetry_multiplicity
_atom_site_calc_flag
_atom_site_refinement_flags
_atom_site_disorder_assembly
_atom_site_disorder_group
Cu1 Cu 0.61049(4) 1.16218(7) -0.14515(3) 0.0833(4) Uani 1 1 d . . .
N1 N 0.5232(3) 1.4302(4) -0.1678(2) 0.0811(14) Uani 1 1 d . . .
H1A H 0.4997 1.5026 -0.1678 0.097 Uiso 1 1 calc R . .
N2 N 0.4973(3) 1.2069(5) -0.1788(2) 0.0743(13) Uani 1 1 d . . .
N3 N 0.6521(3) 1.3387(4) -0.13773(19) 0.0729(12) Uani 1 1 d . . .
C1 C 0.4707(4) 1.3290(6) -0.1836(2) 0.0710(15) Uani 1 1 d . . .
C2 C 0.3903(4) 1.3561(6) -0.2044(3) 0.0838(17) Uani 1 1 d . . .
H2A H 0.3730 1.4409 -0.2067 0.101 Uiso 1 1 calc R . .
C3 C 0.3367(4) 1.2590(8) -0.2216(3) 0.095(2) Uani 1 1 d . . .
H3A H 0.2825 1.2772 -0.2362 0.114 Uiso 1 1 calc R . .
C4 C 0.3625(5) 1.1334(7) -0.2175(3) 0.0918(19) Uani 1 1 d . . .
H4A H 0.3267 1.0654 -0.2289 0.110 Uiso 1 1 calc R . .
C5 C 0.4411(5) 1.1132(6) -0.1964(3) 0.0901(19) Uani 1 1 d . . .
H5A H 0.4586 1.0284 -0.1936 0.108 Uiso 1 1 calc R . .
C6 C 0.6059(4) 1.4433(7) -0.1518(2) 0.0739(16) Uani 1 1 d . . .
C7 C 0.6347(4) 1.5656(6) -0.1513(3) 0.0917(19) Uani 1 1 d . . .
H7A H 0.6004 1.6357 -0.1615 0.110 Uiso 1 1 calc R . .
C8 C 0.7150(5) 1.5819(8) -0.1357(3) 0.106(2) Uani 1 1 d . . .
H8A H 0.7362 1.6640 -0.1346 0.127 Uiso 1 1 calc R . .
C9 C 0.7643(4) 1.4775(9) -0.1217(3) 0.106(2) Uani 1 1 d . . .
H9A H 0.8191 1.4876 -0.1110 0.127 Uiso 1 1 calc R . .
C10 C 0.7323(4) 1.3608(8) -0.1235(3) 0.094(2) Uani 1 1 d . . .
H10A H 0.7663 1.2903 -0.1145 0.113 Uiso 1 1 calc R . .
C11 C 0.6281(4) 0.9724(6) -0.1367(3) 0.103(2) Uani 1 1 d . . .
H11A H 0.6071 0.9289 -0.1083 0.123 Uiso 1 1 calc R . .
H11B H 0.6207 0.9247 -0.1739 0.123 Uiso 1 1 calc R . .
C12 C 0.6999(5) 1.0339(6) -0.1123(3) 0.095(2) Uani 1 1 d . . .
H12A H 0.7354 1.0262 -0.1367 0.114 Uiso 1 1 calc R . .
C13 C 0.7426(4) 1.0519(7) -0.0454(3) 0.113(2) Uani 1 1 d . . .
H13A H 0.7121 1.0108 -0.0228 0.135 Uiso 1 1 calc R . .
H13B H 0.7454 1.1431 -0.0361 0.135 Uiso 1 1 calc R . .
C14 C 0.8265(6) 0.9967(11) -0.0247(4) 0.188(5) Uani 1 1 d . . .
H14A H 0.8576 1.0521 -0.0419 0.226 Uiso 1 1 calc R . .
H14B H 0.8470 1.0093 0.0189 0.226 Uiso 1 1 calc R . .
C15 C 0.8455(5) 0.8779(9) -0.0344(4) 0.153(3) Uani 1 1 d . . .
H15A H 0.8244 0.8643 -0.0779 0.183 Uiso 1 1 calc R . .
H15B H 0.8155 0.8220 -0.0164 0.183 Uiso 1 1 calc R . .
C16 C 0.9278(7) 0.8278(11) -0.0146(5) 0.216(6) Uani 1 1 d . . .
H16A H 0.9593 0.8975 -0.0225 0.259 Uiso 1 1 calc R . .
H16B H 0.9426 0.8221 0.0293 0.259 Uiso 1 1 calc R . .
C17 C 0.9555(6) 0.7298(11) -0.0297(4) 0.188(4) Uani 1 1 d . . .
H17A H 0.9365 0.7330 -0.0737 0.225 Uiso 1 1 calc R . .
H17B H 0.9260 0.6606 -0.0190 0.225 Uiso 1 1 calc R . .
C18 C 1.0360(5) 0.6784(9) -0.0150(4) 0.160(4) Uani 1 1 d . . .
H18A H 1.0631 0.7209 -0.0393 0.240 Uiso 1 1 calc R . .
H18B H 1.0335 0.5878 -0.0233 0.240 Uiso 1 1 calc R . .
H18C H 1.0645 0.6927 0.0272 0.240 Uiso 1 1 calc R . .
B1 B 0.3993(7) 1.7416(9) -0.1851(6) 0.112(3) Uani 1 1 d . . .
F1 F 0.4539(3) 1.6740(5) -0.1956(3) 0.215(3) Uani 1 1 d . . .
F2 F 0.4290(4) 1.8269(6) -0.1395(3) 0.215(3) Uani 1 1 d . . .
F3 F 0.3627(3) 1.8178(4) -0.2323(3) 0.1664(19) Uani 1 1 d . . .
F4 F 0.3480(3) 1.6636(4) -0.1720(3) 0.189(2) Uani 1 1 d . . .

loop_
_atom_site_aniso_label
_atom_site_aniso_U_11
_atom_site_aniso_U_22
_atom_site_aniso_U_33
_atom_site_aniso_U_23
_atom_site_aniso_U_13
_atom_site_aniso_U_12
Cu1 0.0797(6) 0.0764(6) 0.0933(6) 0.0046(4) 0.0275(4) 0.0101(4)
N1 0.070(4) 0.066(3) 0.105(4) -0.004(3) 0.025(3) 0.008(3)
N2 0.073(4) 0.073(3) 0.078(3) -0.001(3) 0.026(3) 0.002(3)
N3 0.077(4) 0.070(3) 0.069(3) 0.001(2) 0.020(3) 0.012(3)
C1 0.074(5) 0.074(4) 0.067(4) -0.001(3) 0.025(3) -0.005(4)
C2 0.063(4) 0.090(5) 0.092(4) 0.012(4) 0.016(4) 0.009(4)
C3 0.066(5) 0.132(6) 0.085(5) 0.010(4) 0.021(4) 0.000(5)
C4 0.084(6) 0.091(6) 0.099(5) -0.004(4) 0.028(4) -0.016(4)
C5 0.095(6) 0.079(4) 0.096(5) -0.003(4) 0.031(4) -0.008(4)
C6 0.068(4) 0.092(5) 0.064(4) 0.001(3) 0.025(3) 0.001(4)
C7 0.096(6) 0.068(5) 0.111(5) -0.004(4) 0.033(4) -0.002(4)
C8 0.098(6) 0.101(6) 0.125(6) -0.007(5) 0.047(5) -0.027(5)
C9 0.074(5) 0.113(6) 0.135(6) 0.000(5) 0.039(5) -0.007(5)
C10 0.066(5) 0.118(6) 0.095(5) 0.000(4) 0.023(4) 0.012(4)
C11 0.120(7) 0.077(5) 0.114(6) 0.009(4) 0.041(5) 0.015(4)
C12 0.108(6) 0.088(5) 0.096(6) 0.009(4) 0.041(5) 0.035(4)
C13 0.127(7) 0.124(6) 0.082(5) 0.016(4) 0.028(5) 0.045(5)
C14 0.198(11) 0.226(12) 0.105(7) -0.017(7) 0.000(7) 0.101(9)
C15 0.154(9) 0.134(7) 0.149(8) -0.027(6) 0.019(6) 0.056(6)
C16 0.188(11) 0.247(13) 0.161(9) -0.041(8) -0.015(7) 0.152(10)
C17 0.170(11) 0.238(12) 0.155(9) 0.006(8) 0.053(8) 0.081(10)
C18 0.139(8) 0.197(9) 0.147(7) 0.013(6) 0.049(6) 0.057(7)
B1 0.112(9) 0.072(6) 0.143(9) 0.013(6) 0.029(7) 0.014(6)
F1 0.153(5) 0.148(4) 0.390(9) 0.054(5) 0.152(6) 0.071(4)
F2 0.299(8) 0.165(5) 0.145(4) -0.008(4) 0.024(5) -0.027(5)
F3 0.134(4) 0.127(4) 0.204(5) 0.034(4) 0.008(4) 0.004(3)
F4 0.184(5) 0.120(4) 0.326(8) 0.041(4) 0.170(5) 0.017(3)

loop_
_atom_type_symbol
_atom_type_description
_atom_type_scat_dispersion_real
_atom_type_scat_dispersion_imag
_atom_type_scat_source
C C 0.0033 0.0016 'International Tables Vol C Tables 4.2.6.8 and 6.1.1.4'
H H 0.0000 0.0000 'International Tables Vol C Tables 4.2.6.8 and 6.1.1.4'
B B 0.0013 0.0007 'International Tables Vol C Tables 4.2.6.8 and 6.1.1.4'
N N 0.0061 0.0033 'International Tables Vol C Tables 4.2.6.8 and 6.1.1.4'
F F 0.0171 0.0103 'International Tables Vol C Tables 4.2.6.8 and 6.1.1.4'
Cu Cu 0.3201 1.2651 'International Tables Vol C Tables 4.2.6.8 and 6.1.1.4'

loop_
_geom_angle_atom_site_label_1
_geom_angle_atom_site_label_2
_geom_angle_atom_site_label_3
_geom_angle
_geom_angle_site_symmetry_1
_geom_angle_site_symmetry_3
_geom_angle_publ_flag
N2 Cu1 N3 97.0(2) . . ?
N2 Cu1 C11 112.4(3) . . ?
N3 Cu1 C11 150.6(3) . . ?
N2 Cu1 C12 152.1(3) . . ?
N3 Cu1 C12 110.8(3) . . ?
C11 Cu1 C12 39.9(2) . . ?
C1 N1 C6 135.0(5) . . ?
C1 N1 H1A 112.5 . . ?
C6 N1 H1A 112.5 . . ?
C1 N2 C5 116.6(5) . . ?
C1 N2 Cu1 122.8(4) . . ?
C5 N2 Cu1 120.5(5) . . ?
C6 N3 C10 115.4(5) . . ?
C6 N3 Cu1 123.7(4) . . ?
C10 N3 Cu1 120.6(5) . . ?
N2 C1 N1 120.7(6) . . ?
N2 C1 C2 121.1(6) . . ?
N1 C1 C2 118.2(6) . . ?
C3 C2 C1 119.9(6) . . ?
C3 C2 H2A 120.0 . . ?
C1 C2 H2A 120.0 . . ?
C2 C3 C4 119.9(6) . . ?
C2 C3 H3A 120.0 . . ?
C4 C3 H3A 120.0 . . ?
C5 C4 C3 117.4(6) . . ?
C5 C4 H4A 121.3 . . ?
C3 C4 H4A 121.3 . . ?
C4 C5 N2 125.0(6) . . ?
C4 C5 H5A 117.5 . . ?
N2 C5 H5A 117.5 . . ?
N3 C6 C7 123.8(6) . . ?
N3 C6 N1 119.6(6) . . ?
C7 C6 N1 116.7(6) . . ?
C8 C7 C6 118.2(7) . . ?
C8 C7 H7A 120.9 . . ?
C6 C7 H7A 120.9 . . ?
C7 C8 C9 119.9(7) . . ?
C7 C8 H8A 120.1 . . ?
C9 C8 H8A 120.1 . . ?
C10 C9 C8 118.8(7) . . ?
C10 C9 H9A 120.6 . . ?
C8 C9 H9A 120.6 . . ?
C9 C10 N3 123.9(6) . . ?
C9 C10 H10A 118.1 . . ?
N3 C10 H10A 118.1 . . ?
C12 C11 Cu1 71.1(4) . . ?
C12 C11 H11A 116.5 . . ?
Cu1 C11 H11A 116.5 . . ?
C12 C11 H11B 116.5 . . ?
Cu1 C11 H11B 116.5 . . ?
H11A C11 H11B 113.5 . . ?
C11 C12 C13 125.0(7) . . ?
C11 C12 Cu1 69.0(4) . . ?
C13 C12 Cu1 112.3(4) . . ?
C11 C12 H12A 114.1 . . ?
C13 C12 H12A 114.1 . . ?
Cu1 C12 H12A 114.1 . . ?
C12 C13 C14 113.1(6) . . ?
C12 C13 H13A 109.0 . . ?
C14 C13 H13A 109.0 . . ?
C12 C13 H13B 109.0 . . ?
C14 C13 H13B 109.0 . . ?
H13A C13 H13B 107.8 . . ?
C15 C14 C13 125.3(9) . . ?
C15 C14 H14A 106.0 . . ?
C13 C14 H14A 106.0 . . ?
C15 C14 H14B 106.0 . . ?
C13 C14 H14B 106.0 . . ?
H14A C14 H14B 106.3 . . ?
C14 C15 C16 123.9(10) . . ?
C14 C15 H15A 106.3 . . ?
C16 C15 H15A 106.3 . . ?
C14 C15 H15B 106.3 . . ?
C16 C15 H15B 106.3 . . ?
H15A C15 H15B 106.4 . . ?
C17 C16 C15 130.5(11) . . ?
C17 C16 H16A 104.6 . . ?
C15 C16 H16A 104.6 . . ?
C17 C16 H16B 104.6 . . ?
C15 C16 H16B 104.6 . . ?
H16A C16 H16B 105.7 . . ?
C16 C17 C18 133.5(12) . . ?
C16 C17 H17A 103.8 . . ?
C18 C17 H17A 103.8 . . ?
C16 C17 H17B 103.8 . . ?
C18 C17 H17B 103.8 . . ?
H17A C17 H17B 105.4 . . ?
C17 C18 H18A 109.5 . . ?
C17 C18 H18B 109.5 . . ?
H18A C18 H18B 109.5 . . ?
C17 C18 H18C 109.5 . . ?
H18A C18 H18C 109.5 . . ?
H18B C18 H18C 109.5 . . ?
F1 B1 F4 109.1(7) . . ?
F1 B1 F3 111.3(10) . . ?
F4 B1 F3 111.3(9) . . ?
F1 B1 F2 112.5(10) . . ?
F4 B1 F2 110.0(10) . . ?
F3 B1 F2 102.6(7) . . ?

loop_
_geom_bond_atom_site_label_1
_geom_bond_atom_site_label_2
_geom_bond_distance
_geom_bond_site_symmetry_2
_geom_bond_publ_flag
Cu1 N2 1.963(5) . ?
Cu1 N3 1.965(5) . ?
Cu1 C11 1.997(6) . ?
Cu1 C12 2.024(6) . ?
N1 C1 1.375(7) . ?
N1 C6 1.401(6) . ?
N1 H1A 0.8600 . ?
N2 C1 1.347(7) . ?
N2 C5 1.360(7) . ?
N3 C6 1.337(7) . ?
N3 C10 1.374(7) . ?
C1 C2 1.380(7) . ?
C2 C3 1.357(8) . ?
C2 H2A 0.9300 . ?
C3 C4 1.377(8) . ?
C3 H3A 0.9300 . ?
C4 C5 1.338(8) . ?
C4 H4A 0.9300 . ?
C5 H5A 0.9300 . ?
C6 C7 1.370(8) . ?
C7 C8 1.364(8) . ?
C7 H7A 0.9300 . ?
C8 C9 1.365(9) . ?
C8 H8A 0.9300 . ?
C9 C10 1.335(8) . ?
C9 H9A 0.9300 . ?
C10 H10A 0.9300 . ?
C11 C12 1.374(8) . ?
C11 H11A 0.9700 . ?
C11 H11B 0.9700 . ?
C12 C13 1.505(8) . ?
C12 H12A 0.9800 . ?
C13 C14 1.523(10) . ?
C13 H13A 0.9700 . ?
C13 H13B 0.9700 . ?
C14 C15 1.319(10) . ?
C14 H14A 0.9700 . ?
C14 H14B 0.9700 . ?
C15 C16 1.478(12) . ?
C15 H15A 0.9700 . ?
C15 H15B 0.9700 . ?
C16 C17 1.233(10) . ?
C16 H16A 0.9700 . ?
C16 H16B 0.9700 . ?
C17 C18 1.460(11) . ?
C17 H17A 0.9700 . ?
C17 H17B 0.9700 . ?
C18 H18A 0.9600 . ?
C18 H18B 0.9600 . ?
C18 H18C 0.9600 . ?
B1 F1 1.284(10) . ?
B1 F4 1.329(10) . ?
B1 F3 1.341(10) . ?
B1 F2 1.353(10) . ?

loop_
_geom_hbond_atom_site_label_D
_geom_hbond_atom_site_label_H
_geom_hbond_atom_site_label_A
_geom_hbond_distance_DH
_geom_hbond_distance_HA
_geom_hbond_distance_DA
_geom_hbond_angle_DHA
_geom_hbond_site_symmetry_A
N1 H1A F1 0.86 1.98 2.800(7) 159.3 .

loop_
_geom_torsion_atom_site_label_1
_geom_torsion_atom_site_label_2
_geom_torsion_atom_site_label_3
_geom_torsion_atom_site_label_4
_geom_torsion
_geom_torsion_site_symmetry_1
_geom_torsion_site_symmetry_2
_geom_torsion_site_symmetry_3
_geom_torsion_site_symmetry_4
_geom_torsion_publ_flag
N3 N2 C11 C12 5.4(5) . . . . ?
N3 Cu1 N2 C1 -7.0(4) . . . . ?
C11 Cu1 N2 C1 174.0(4) . . . . ?
C12 Cu1 N2 C1 167.5(5) . . . . ?
N3 Cu1 N2 C5 175.6(4) . . . . ?
C11 Cu1 N2 C5 -3.4(5) . . . . ?
C12 Cu1 N2 C5 -9.9(7) . . . . ?
N2 Cu1 N3 C6 2.3(5) . . . . ?
C11 Cu1 N3 C6 -179.7(5) . . . . ?
C12 Cu1 N3 C6 -175.0(4) . . . . ?
N2 Cu1 N3 C10 -170.7(4) . . . . ?
C11 Cu1 N3 C10 7.3(7) . . . . ?
C12 Cu1 N3 C10 12.0(5) . . . . ?
C5 N2 C1 N1 -178.9(5) . . . . ?
Cu1 N2 C1 N1 3.6(7) . . . . ?
C5 N2 C1 C2 1.1(8) . . . . ?
Cu1 N2 C1 C2 -176.4(4) . . . . ?
C6 N1 C1 N2 8.3(9) . . . . ?
C6 N1 C1 C2 -171.8(5) . . . . ?
N2 C1 C2 C3 -1.4(9) . . . . ?
N1 C1 C2 C3 178.7(5) . . . . ?
C1 C2 C3 C4 0.8(9) . . . . ?
C2 C3 C4 C5 -0.2(9) . . . . ?
C3 C4 C5 N2 0.0(10) . . . . ?
C1 N2 C5 C4 -0.4(9) . . . . ?
Cu1 N2 C5 C4 177.1(5) . . . . ?
C10 N3 C6 C7 -1.2(8) . . . . ?
Cu1 N3 C6 C7 -174.5(4) . . . . ?
C10 N3 C6 N1 179.1(5) . . . . ?
Cu1 N3 C6 N1 5.7(7) . . . . ?
C1 N1 C6 N3 -13.5(9) . . . . ?
C1 N1 C6 C7 166.7(6) . . . . ?
N3 C6 C7 C8 0.0(9) . . . . ?
N1 C6 C7 C8 179.8(5) . . . . ?
C6 C7 C8 C9 0.7(10) . . . . ?
C7 C8 C9 C10 -0.1(11) . . . . ?
C8 C9 C10 N3 -1.2(11) . . . . ?
C6 N3 C10 C9 1.8(9) . . . . ?
Cu1 N3 C10 C9 175.3(5) . . . . ?
N2 Cu1 C11 C12 -175.2(4) . . . . ?
N3 Cu1 C11 C12 6.9(7) . . . . ?
Cu1 C11 C12 C13 103.1(6) . . . . ?
N2 Cu1 C12 C11 9.4(7) . . . . ?
N3 Cu1 C12 C11 -176.4(4) . . . . ?
N2 Cu1 C12 C13 -111.0(6) . . . . ?
N3 Cu1 C12 C13 63.1(6) . . . . ?
C11 Cu1 C12 C13 -120.5(7) . . . . ?
C11 C12 C13 C14 123.2(8) . . . . ?
Cu1 C12 C13 C14 -157.6(6) . . . . ?
C12 C13 C14 C15 -53.3(13) . . . . ?
C13 C14 C15 C16 178.9(9) . . . . ?
C14 C15 C16 C17 -164.8(14) . . . . ?
C15 C16 C17 C18 175.8(11) . . . . ?
